data_7131904
loop_
_publ_author_name
'Li, Yan'
'Wang, Chenfeng'
'Su, Ming-Der'
'Fang, Zijie'
'Zhou, Jiahao'
'Zhang, Haoqi'
'Li, Xiaodi'
'Zuo, Darui'
'Zhang, Zheng-Feng'

_publ_section_title
;
 SiP-heterocycles derived from a bulky phosphanylsilylene
;
_journal_name_full 'Chemical Communications'
_journal_paper_doi 10.1039/D3CC02512H
_journal_year 2023
_chemical_formula_moiety 'C49 H63 N2 P Si, C7 H8'
_chemical_formula_sum 'C56 H71 N2 P Si'
_chemical_formula_weight 831.20
_space_group_crystal_system monoclinic
_space_group_IT_number 4
_space_group_name_Hall 'P 2yb'
_space_group_name_H-M_alt 'P 1 21 1'
_atom_sites_solution_hydrogens geom
_audit_creation_date 2022-08-17
_audit_creation_method
;
Olex2 1.5
(compiled 2021.12.09 svn.r5202d8cf for OlexSys, GUI svn.r6439)
;
_audit_update_record
;
2022-11-30 deposited with the CCDC.	2023-07-20 downloaded from the CCDC.
;
_cell_angle_alpha 90
_cell_angle_beta 115.1440(10)
_cell_angle_gamma 90
_cell_formula_units_Z 2
_cell_length_a 11.6045(3)
_cell_length_b 18.8105(6)
_cell_length_c 11.9676(3)
_cell_measurement_reflns_used 9925
_cell_measurement_temperature 170.00
_cell_measurement_theta_max 27.102
_cell_measurement_theta_min 2.220
_cell_volume 2364.82(12)
_computing_cell_refinement 'SAINT V8.40B (?, 2016)'
_computing_data_collection 'Bruker Instrument Service vV6.2.14'
_computing_data_reduction 'SAINT V8.40B (?, 2016)'
_computing_molecular_graphics 'Olex2 1.5 (Dolomanov et al., 2009)'
_computing_publication_material 'Olex2 1.5 (Dolomanov et al., 2009)'
_computing_structure_refinement 'SHELXL 2018/3 (Sheldrick, 2015)'
_computing_structure_solution 'SHELXT 2018/2 (Sheldrick, 2018)'
_diffrn_ambient_temperature 170.00
_diffrn_measured_fraction_theta_full 0.999
_diffrn_measured_fraction_theta_max 0.999
_diffrn_measurement_device_type 'Bruker APEX-II CCD'
_diffrn_measurement_method '\f and \w scans'
_diffrn_radiation_type MoK\a
_diffrn_radiation_wavelength 0.71073
_diffrn_reflns_av_R_equivalents 0.0242
_diffrn_reflns_av_unetI/netI 0.0271
_diffrn_reflns_Laue_measured_fraction_full 0.999
_diffrn_reflns_Laue_measured_fraction_max 0.999
_diffrn_reflns_limit_h_max 14
_diffrn_reflns_limit_h_min -14
_diffrn_reflns_limit_k_max 24
_diffrn_reflns_limit_k_min -23
_diffrn_reflns_limit_l_max 15
_diffrn_reflns_limit_l_min -15
_diffrn_reflns_number 28644
_diffrn_reflns_point_group_measured_fraction_full 0.962
_diffrn_reflns_point_group_measured_fraction_max 0.942
_diffrn_reflns_theta_full 25.242
_diffrn_reflns_theta_max 27.111
_diffrn_reflns_theta_min 2.165
_diffrn_source_current 1.4
_diffrn_source_power 0.07
_diffrn_source_voltage 50.0
_diffrn_standards_number 0
_exptl_absorpt_coefficient_mu 0.122
_exptl_absorpt_correction_T_max 0.7455
_exptl_absorpt_correction_T_min 0.7058
_exptl_absorpt_correction_type none
_exptl_absorpt_process_details
;
SADABS-2016/2 (Bruker,2016/2) was used for absorption correction.
wR2(int) was 0.1380 before and 0.0428 after correction.
The Ratio of minimum to maximum transmission is 0.9467.
The \l/2 correction factor is Not present.
;
_exptl_crystal_colour yellow
_exptl_crystal_colour_primary yellow
_exptl_crystal_density_diffrn 1.167
_exptl_crystal_description block
_exptl_crystal_F_000 900
_exptl_crystal_size_max 0.48
_exptl_crystal_size_mid 0.39
_exptl_crystal_size_min 0.3
_refine_diff_density_max 0.751
_refine_diff_density_min -0.332
_refine_diff_density_rms 0.050
_refine_ls_abs_structure_details
;
 Flack x determined using 4068 quotients [(I+)-(I-)]/[(I+)+(I-)]
 (Parsons, Flack and Wagner, Acta Cryst. B69 (2013) 249-259).
;
_refine_ls_abs_structure_Flack -0.009(19)
_refine_ls_extinction_method none
_refine_ls_goodness_of_fit_ref 1.034
_refine_ls_hydrogen_treatment constr
_refine_ls_matrix_type full
_refine_ls_number_parameters 548
_refine_ls_number_reflns 9836
_refine_ls_number_restraints 196
_refine_ls_restrained_S_all 1.035
_refine_ls_R_factor_all 0.0399
_refine_ls_R_factor_gt 0.0383
_refine_ls_shift/su_max 0.001
_refine_ls_shift/su_mean 0.000
_refine_ls_structure_factor_coef Fsqd
_refine_ls_weighting_details 'w=1/[\s^2^(Fo^2^)+(0.0587P)^2^+0.7937P] where P=(Fo^2^+2Fc^2^)/3'
_refine_ls_weighting_scheme calc
_refine_ls_wR_factor_gt 0.1004
_refine_ls_wR_factor_ref 0.1018
_reflns_Friedel_coverage 0.828
_reflns_Friedel_fraction_full 0.923
_reflns_Friedel_fraction_max 0.880
_reflns_number_gt 9489
_reflns_number_total 9836
_reflns_threshold_expression 'I > 2\s(I)'
_cod_data_source_file d3cc02512h2.cif
_cod_data_source_block mo_220816_ly_wcf0815_0m
_cod_database_code 7131904
_shelx_shelxl_version_number 2018/3
_shelx_space_group_comment
;
The symmetry employed for this shelxl refinement is uniquely defined
by the following loop, which should always be used as a source of
symmetry information in preference to the above space-group names.
They are only intended as comments.
;
_shelx_estimated_absorpt_t_max 0.964
_shelx_estimated_absorpt_t_min 0.944
_olex2_refinement_description
;
1. Fixed Uiso
 At 1.2 times of:
  All C(H) groups, All C(H,H) groups
 At 1.5 times of:
  All C(H,H,H) groups
2. Rigid bond restraints
 All non-hydrogen atoms
 with sigma for 1-2 distances of 0.01 and sigma for 1-3 distances of 0.02
3. Uiso/Uaniso restraints and constraints
Uanis(C52) \\sim Ueq, Uanis(C53) \\sim Ueq: with sigma of 0.001 and sigma for
terminal atoms of 0.002
4.a Ternary CH refined with riding coordinates:
 C46(H46), C43(H43), C48(H48), C34(H34), C31(H31), C36(H36)
4.b Secondary CH2 refined with riding coordinates:
 C42(H42A,H42B), C49(H49A,H49B), C47(H47A,H47B), C45(H45A,H45B), C40(H40A,
 H40B), C44(H44A,H44B), C50(H50A,H50B), C39(H39A,H39B), C37(H37A,H37B),
 C35(H35A,H35B), C32(H32A,H32B), C33(H33A,H33B)
4.c Aromatic/amide H refined with riding coordinates:
 C18(H18), C26(H26), C22(H22), C19(H19), C5(H5), C27(H27), C57(H57), C1(H1),
 C20(H20), C21(H21), C28(H28), C23(H23), C4(H4), C29(H29), C3(H3), C2(H2),
 C53(H53), C54(H54), C56(H56), C55(H55)
4.d Idealised Me refined as rotating group:
 C9(H9A,H9B,H9C), C11(H11A,H11B,H11C), C10(H10A,H10B,H10C), C13(H13A,H13B,
 H13C), C15(H15A,H15B,H15C), C14(H14A,H14B,H14C), C51(H51A,H51B,H51C)
;
_olex2_submission_special_instructions 'No special instructions were received'

loop_
_space_group_symop_operation_xyz
'x, y, z'
'-x, y+1/2, -z'

loop_
_atom_site_label
_atom_site_type_symbol
_atom_site_fract_x
_atom_site_fract_y
_atom_site_fract_z
_atom_site_U_iso_or_equiv
_atom_site_adp_type
_atom_site_occupancy
_atom_site_site_symmetry_order
_atom_site_calc_flag
_atom_site_refinement_flags_posn
_atom_site_refinement_flags_adp
_atom_site_refinement_flags_occupancy
_atom_site_disorder_assembly
_atom_site_disorder_group
P1 P 0.45606(5) 0.46975(3) 0.73563(5) 0.01764(13) Uani 1 1 d . U . . .
Si1 Si 0.47606(6) 0.54100(3) 0.58704(6) 0.01769(14) Uani 1 1 d . U . . .
N2 N 0.32096(19) 0.50129(11) 0.45030(18) 0.0204(4) Uani 1 1 d . U . . .
N1 N 0.3513(2) 0.60967(11) 0.51462(19) 0.0208(4) Uani 1 1 d . U . . .
C7 C 0.2674(2) 0.56410(14) 0.4321(2) 0.0204(5) Uani 1 1 d . U . . .
C9 C 0.3713(3) 0.37655(15) 0.4460(3) 0.0282(6) Uani 1 1 d . U . . .
H9A H 0.442966 0.390764 0.428149 0.042 Uiso 1 1 calc R U . . .
H9B H 0.338752 0.330373 0.407652 0.042 Uiso 1 1 calc R U . . .
H9C H 0.399846 0.372863 0.535513 0.042 Uiso 1 1 calc R U . . .
C16 C 0.6335(2) 0.58331(14) 0.6219(2) 0.0215(5) Uani 1 1 d . U . . .
C17 C 0.7386(2) 0.63501(14) 0.6624(2) 0.0243(5) Uani 1 1 d . U . . .
C6 C 0.1352(2) 0.58323(15) 0.3420(2) 0.0254(5) Uani 1 1 d . U . . .
C25 C 0.6784(2) 0.48808(14) 0.4868(2) 0.0231(5) Uani 1 1 d . U . . .
C18 C 0.7958(3) 0.65476(16) 0.5853(3) 0.0293(6) Uani 1 1 d . U . . .
H18 H 0.766082 0.634514 0.505158 0.035 Uiso 1 1 calc R U . . .
C26 C 0.8084(2) 0.47478(17) 0.5505(2) 0.0292(6) Uani 1 1 d . U . . .
H26 H 0.852907 0.492276 0.632280 0.035 Uiso 1 1 calc R U . . .
C41 C 0.6234(2) 0.43967(13) 0.8419(2) 0.0196(5) Uani 1 1 d . U . . .
C42 C 0.6186(2) 0.39788(15) 0.9510(2) 0.0243(5) Uani 1 1 d . U . . .
H42A H 0.598592 0.430854 1.004770 0.029 Uiso 1 1 calc R U . . .
H42B H 0.550226 0.361765 0.919015 0.029 Uiso 1 1 calc R U . . .
C49 C 0.6588(2) 0.38654(14) 0.7630(2) 0.0236(5) Uani 1 1 d . U . . .
H49A H 0.592000 0.349587 0.730001 0.028 Uiso 1 1 calc R U . . .
H49B H 0.662572 0.411913 0.692152 0.028 Uiso 1 1 calc R U . . .
C22 C 0.7822(3) 0.66727(15) 0.7778(3) 0.0290(6) Uani 1 1 d . U . . .
H22 H 0.743077 0.655967 0.830939 0.035 Uiso 1 1 calc R U . . .
C38 C 0.3805(2) 0.52148(14) 0.8231(2) 0.0214(5) Uani 1 1 d . U . . .
C8 C 0.2658(2) 0.43206(14) 0.3942(2) 0.0223(5) Uani 1 1 d . U . . .
C46 C 0.7879(3) 0.35093(15) 0.8392(3) 0.0283(6) Uani 1 1 d . U . . .
H46 H 0.809278 0.317680 0.785545 0.034 Uiso 1 1 calc R U . . .
C12 C 0.3527(3) 0.68862(14) 0.5109(3) 0.0283(6) Uani 1 1 d . U . . .
C19 C 0.8946(3) 0.70311(17) 0.6231(3) 0.0365(7) Uani 1 1 d . U . . .
H19 H 0.932394 0.715568 0.569280 0.044 Uiso 1 1 calc R U . . .
C43 C 0.7469(3) 0.36092(16) 1.0271(2) 0.0288(6) Uani 1 1 d . U . . .
H43 H 0.741317 0.334156 1.096785 0.035 Uiso 1 1 calc R U . . .
C47 C 0.8916(3) 0.40771(17) 0.8920(3) 0.0315(6) Uani 1 1 d . U . . .
H47A H 0.974516 0.384778 0.941756 0.038 Uiso 1 1 calc R U . . .
H47B H 0.898874 0.434111 0.823771 0.038 Uiso 1 1 calc R U . . .
C5 C 0.1108(3) 0.60581(17) 0.2242(3) 0.0365(7) Uani 1 1 d . U . . .
H5 H 0.178013 0.608865 0.198906 0.044 Uiso 1 1 calc R U . . .
C45 C 0.8504(3) 0.41790(17) 1.0792(3) 0.0319(6) Uani 1 1 d . U . . .
H45A H 0.829748 0.450917 1.132495 0.038 Uiso 1 1 calc R U . . .
H45B H 0.933395 0.395293 1.129873 0.038 Uiso 1 1 calc R U . . .
C40 C 0.2587(3) 0.55466(16) 0.7244(2) 0.0284(6) Uani 1 1 d . U . . .
H40A H 0.206610 0.517032 0.667489 0.034 Uiso 1 1 calc R U . . .
H40B H 0.281858 0.589642 0.675561 0.034 Uiso 1 1 calc R U . . .
C44 C 0.7788(3) 0.30925(16) 0.9457(3) 0.0321(6) Uani 1 1 d . U . . .
H44A H 0.711688 0.272486 0.912287 0.039 Uiso 1 1 calc R U . . .
H44B H 0.860757 0.285264 0.995158 0.039 Uiso 1 1 calc R U . . .
C24 C 0.6085(2) 0.52561(14) 0.5464(2) 0.0221(5) Uani 1 1 d . U . . .
C11 C 0.2190(3) 0.43436(17) 0.2532(2) 0.0324(6) Uani 1 1 d . U . . .
H11A H 0.145918 0.466559 0.217463 0.049 Uiso 1 1 calc R U . . .
H11B H 0.193452 0.386529 0.219218 0.049 Uiso 1 1 calc R U . . .
H11C H 0.287712 0.451458 0.233139 0.049 Uiso 1 1 calc R U . . .
C27 C 0.8742(3) 0.43652(18) 0.4971(3) 0.0370(7) Uani 1 1 d . U . . .
H27 H 0.962487 0.427287 0.542947 0.044 Uiso 1 1 calc R U . . .
C50 C 0.7304(2) 0.49569(14) 0.8950(2) 0.0243(5) Uani 1 1 d . U . . .
H50A H 0.736506 0.522572 0.826595 0.029 Uiso 1 1 calc R U . . .
H50B H 0.710157 0.529700 0.947235 0.029 Uiso 1 1 calc R U . . .
C57 C 0.3327(3) 0.26548(17) 0.8235(3) 0.0413(7) Uani 1 1 d . U . . .
H57 H 0.415693 0.248800 0.840301 0.050 Uiso 1 1 calc R U . . .
C10 C 0.1573(3) 0.41061(16) 0.4281(3) 0.0307(6) Uani 1 1 d . U . . .
H10A H 0.186908 0.413013 0.517851 0.046 Uiso 1 1 calc R U . . .
H10B H 0.130221 0.361952 0.399814 0.046 Uiso 1 1 calc R U . . .
H10C H 0.085324 0.443128 0.388305 0.046 Uiso 1 1 calc R U . . .
C1 C 0.0359(3) 0.57920(16) 0.3777(3) 0.0314(6) Uani 1 1 d . U . . .
H1 H 0.052141 0.564063 0.458804 0.038 Uiso 1 1 calc R U . . .
C13 C 0.4414(3) 0.71501(15) 0.6401(3) 0.0329(6) Uani 1 1 d . U . . .
H13A H 0.443376 0.767096 0.640514 0.049 Uiso 1 1 calc R U . . .
H13B H 0.527462 0.696595 0.662736 0.049 Uiso 1 1 calc R U . . .
H13C H 0.410201 0.698225 0.699751 0.049 Uiso 1 1 calc R U . . .
C48 C 0.8586(2) 0.45895(15) 0.9725(2) 0.0277(5) Uani 1 1 d . U . . .
H48 H 0.926823 0.495825 1.006608 0.033 Uiso 1 1 calc R U . . .
C39 C 0.4595(3) 0.57918(17) 0.9120(3) 0.0329(6) Uani 1 1 d . U . . .
H39A H 0.486843 0.614633 0.867100 0.039 Uiso 1 1 calc R U . . .
H39B H 0.536619 0.557828 0.977466 0.039 Uiso 1 1 calc R U . . .
C37 C 0.3351(3) 0.46700(18) 0.8932(3) 0.0324(6) Uani 1 1 d . U . . .
H37A H 0.281986 0.430186 0.834944 0.039 Uiso 1 1 calc R U . . .
H37B H 0.409820 0.443234 0.957796 0.039 Uiso 1 1 calc R U . . .
C20 C 0.9389(3) 0.73359(17) 0.7396(3) 0.0379(7) Uani 1 1 d . U . . .
H20 H 1.007556 0.766422 0.766192 0.045 Uiso 1 1 calc R U . . .
C21 C 0.8823(3) 0.71581(17) 0.8166(3) 0.0363(7) Uani 1 1 d . U . . .
H21 H 0.911590 0.736728 0.896201 0.044 Uiso 1 1 calc R U . . .
C28 C 0.8120(3) 0.41188(19) 0.3780(3) 0.0414(7) Uani 1 1 d . U . . .
H28 H 0.857239 0.386134 0.341026 0.050 Uiso 1 1 calc R U . . .
C23 C 0.6166(3) 0.46277(19) 0.3658(2) 0.0341(6) Uani 1 1 d . U . . .
H23 H 0.528184 0.471506 0.319588 0.041 Uiso 1 1 calc R U . . .
C4 C -0.0133(4) 0.62414(19) 0.1424(3) 0.0511(10) Uani 1 1 d . U . . .
H4 H -0.030410 0.639713 0.061397 0.061 Uiso 1 1 calc R U . . .
C34 C 0.2571(3) 0.5045(2) 0.9533(3) 0.0428(8) Uani 1 1 d . U . . .
H34 H 0.230995 0.468779 0.999972 0.051 Uiso 1 1 calc R U . . .
C35 C 0.1392(3) 0.5381(2) 0.8541(3) 0.0432(8) Uani 1 1 d . U . . .
H35A H 0.088964 0.562076 0.892460 0.052 Uiso 1 1 calc R U . . .
H35B H 0.085217 0.501026 0.797272 0.052 Uiso 1 1 calc R U . . .
C32 C 0.3404(4) 0.5611(3) 1.0424(3) 0.0541(10) Uani 1 1 d . U . . .
H32A H 0.417001 0.538625 1.106749 0.065 Uiso 1 1 calc R U . . .
H32B H 0.292569 0.584769 1.083457 0.065 Uiso 1 1 calc R U . . .
C15 C 0.2213(3) 0.72178(17) 0.4783(4) 0.0442(8) Uani 1 1 d . U . . .
H15A H 0.183903 0.700623 0.530094 0.066 Uiso 1 1 calc R U . . .
H15B H 0.165690 0.712682 0.391187 0.066 Uiso 1 1 calc R U . . .
H15C H 0.230566 0.773172 0.492744 0.066 Uiso 1 1 calc R U . . .
C29 C 0.6834(3) 0.4249(2) 0.3126(3) 0.0447(8) Uani 1 1 d . U . . .
H29 H 0.640166 0.407809 0.230396 0.054 Uiso 1 1 calc R U . . .
C3 C -0.1108(3) 0.61979(19) 0.1784(3) 0.0518(10) Uani 1 1 d . U . . .
H3 H -0.194956 0.632407 0.122329 0.062 Uiso 1 1 calc R U . . .
C14 C 0.4043(4) 0.71263(19) 0.4187(3) 0.0449(8) Uani 1 1 d . U . . .
H14A H 0.404741 0.764689 0.415560 0.067 Uiso 1 1 calc R U . . .
H14B H 0.349901 0.693853 0.336680 0.067 Uiso 1 1 calc R U . . .
H14C H 0.491193 0.694753 0.444873 0.067 Uiso 1 1 calc R U . . .
C31 C 0.3801(3) 0.6161(2) 0.9708(3) 0.0457(8) Uani 1 1 d . U . . .
H31 H 0.432676 0.653844 1.028871 0.055 Uiso 1 1 calc R U . . .
C52 C 0.3057(4) 0.2820(2) 0.9233(4) 0.0541(9) Uani 1 1 d . U . . .
C2 C -0.0867(3) 0.59720(19) 0.2953(4) 0.0444(8) Uani 1 1 d . U . . .
H2 H -0.154367 0.593902 0.319855 0.053 Uiso 1 1 calc R U . . .
C36 C 0.1799(3) 0.59180(19) 0.7832(3) 0.0368(7) Uani 1 1 d . U . . .
H36 H 0.102590 0.613733 0.716865 0.044 Uiso 1 1 calc R U . . .
C53 C 0.1789(4) 0.3048(2) 0.8934(4) 0.0529(9) Uani 1 1 d . U . . .
H53 H 0.153876 0.316062 0.957352 0.063 Uiso 1 1 calc R U . . .
C54 C 0.0945(4) 0.3104(2) 0.7743(4) 0.0546(9) Uani 1 1 d . U . . .
H54 H 0.010283 0.325808 0.755592 0.065 Uiso 1 1 calc R U . . .
C56 C 0.2483(4) 0.2717(2) 0.7045(4) 0.0568(10) Uani 1 1 d . U . . .
H56 H 0.272902 0.260641 0.640252 0.068 Uiso 1 1 calc R U . . .
C33 C 0.2609(4) 0.64988(19) 0.8703(4) 0.0478(8) Uani 1 1 d . U . . .
H33A H 0.211207 0.674462 0.908623 0.057 Uiso 1 1 calc R U . . .
H33B H 0.285826 0.685390 0.823627 0.057 Uiso 1 1 calc R U . . .
C55 C 0.1274(4) 0.2940(2) 0.6767(4) 0.0560(10) Uani 1 1 d . U . . .
H55 H 0.066681 0.298448 0.593311 0.067 Uiso 1 1 calc R U . . .
C51 C 0.3977(6) 0.2787(3) 1.0521(5) 0.0779(15) Uani 1 1 d . U . . .
H51A H 0.362204 0.301948 1.103829 0.117 Uiso 1 1 calc R U . . .
H51B H 0.476122 0.303105 1.061998 0.117 Uiso 1 1 calc R U . . .
H51C H 0.416820 0.228920 1.077261 0.117 Uiso 1 1 calc R U . . .

loop_
_atom_site_aniso_label
_atom_site_aniso_U_11
_atom_site_aniso_U_22
_atom_site_aniso_U_33
_atom_site_aniso_U_23
_atom_site_aniso_U_13
_atom_site_aniso_U_12
P1 0.0172(3) 0.0179(3) 0.0175(2) -0.0001(2) 0.0071(2) 0.0005(2)
Si1 0.0164(3) 0.0184(3) 0.0177(3) 0.0009(2) 0.0067(2) -0.0001(2)
N2 0.0183(9) 0.0212(10) 0.0199(9) 0.0003(8) 0.0064(8) -0.0006(8)
N1 0.0212(10) 0.0169(10) 0.0215(9) 0.0016(8) 0.0062(8) 0.0007(8)
C7 0.0199(11) 0.0230(12) 0.0179(10) 0.0029(9) 0.0077(9) 0.0011(9)
C9 0.0266(13) 0.0239(13) 0.0297(13) -0.0030(10) 0.0076(10) 0.0039(11)
C16 0.0185(11) 0.0249(13) 0.0188(11) 0.0045(9) 0.0058(9) -0.0001(10)
C17 0.0199(12) 0.0227(13) 0.0273(12) 0.0028(10) 0.0072(10) 0.0001(10)
C6 0.0239(12) 0.0224(13) 0.0237(12) -0.0009(10) 0.0040(10) 0.0022(10)
C25 0.0241(12) 0.0252(13) 0.0230(11) 0.0003(9) 0.0127(10) -0.0019(10)
C18 0.0283(13) 0.0275(14) 0.0328(13) 0.0053(11) 0.0138(11) 0.0013(11)
C26 0.0253(12) 0.0375(15) 0.0268(12) 0.0019(12) 0.0129(10) 0.0017(12)
C41 0.0200(11) 0.0194(11) 0.0179(10) 0.0016(9) 0.0067(9) 0.0021(9)
C42 0.0238(12) 0.0261(13) 0.0220(11) 0.0053(10) 0.0089(10) 0.0019(10)
C49 0.0233(12) 0.0256(13) 0.0205(11) -0.0014(10) 0.0079(9) 0.0044(10)
C22 0.0287(13) 0.0265(14) 0.0288(13) 0.0010(11) 0.0093(11) -0.0024(11)
C38 0.0232(11) 0.0221(12) 0.0222(11) 0.0002(9) 0.0129(9) 0.0011(9)
C8 0.0207(11) 0.0214(12) 0.0229(11) -0.0030(9) 0.0075(9) -0.0001(10)
C46 0.0261(13) 0.0273(14) 0.0298(13) 0.0005(11) 0.0102(11) 0.0082(11)
C12 0.0286(13) 0.0181(12) 0.0320(13) 0.0020(10) 0.0069(11) 0.0001(10)
C19 0.0289(14) 0.0317(16) 0.0501(17) 0.0102(13) 0.0180(13) -0.0014(12)
C43 0.0281(13) 0.0301(14) 0.0239(12) 0.0100(11) 0.0069(10) 0.0032(11)
C47 0.0216(12) 0.0395(16) 0.0324(14) 0.0059(12) 0.0103(11) 0.0066(11)
C5 0.0425(17) 0.0308(16) 0.0270(13) 0.0024(12) 0.0060(12) 0.0110(13)
C45 0.0258(13) 0.0377(16) 0.0248(13) 0.0025(11) 0.0037(10) 0.0032(12)
C40 0.0264(13) 0.0329(15) 0.0269(12) 0.0010(11) 0.0122(10) 0.0077(11)
C44 0.0292(13) 0.0256(14) 0.0343(14) 0.0073(11) 0.0066(11) 0.0066(11)
C24 0.0186(11) 0.0271(14) 0.0199(10) 0.0029(10) 0.0074(9) 0.0009(9)
C11 0.0334(14) 0.0362(16) 0.0221(12) -0.0051(11) 0.0064(11) -0.0021(12)
C27 0.0316(15) 0.0427(18) 0.0427(16) 0.0082(14) 0.0217(13) 0.0083(13)
C50 0.0231(12) 0.0214(12) 0.0250(12) 0.0001(10) 0.0068(10) -0.0016(10)
C57 0.0431(17) 0.0296(16) 0.056(2) 0.0043(14) 0.0254(15) 0.0017(13)
C10 0.0258(13) 0.0248(14) 0.0431(16) -0.0044(12) 0.0161(12) -0.0050(11)
C1 0.0236(13) 0.0266(14) 0.0384(15) -0.0035(12) 0.0079(11) 0.0033(11)
C13 0.0353(15) 0.0195(13) 0.0382(15) -0.0044(11) 0.0100(12) -0.0012(11)
C48 0.0206(11) 0.0282(14) 0.0280(12) 0.0010(10) 0.0042(10) -0.0010(10)
C39 0.0296(14) 0.0366(16) 0.0349(14) -0.0137(13) 0.0161(12) -0.0040(12)
C37 0.0336(14) 0.0337(15) 0.0386(14) 0.0076(13) 0.0238(12) 0.0045(13)
C20 0.0246(13) 0.0253(15) 0.0508(18) 0.0096(13) 0.0035(12) -0.0057(11)
C21 0.0334(15) 0.0269(15) 0.0344(14) -0.0011(12) 0.0007(12) -0.0047(12)
C28 0.0468(18) 0.0429(19) 0.0512(18) -0.0041(15) 0.0368(16) 0.0034(15)
C23 0.0277(13) 0.0504(19) 0.0258(12) -0.0045(13) 0.0130(10) -0.0041(13)
C4 0.063(2) 0.0360(18) 0.0272(15) -0.0002(13) -0.0074(14) 0.0167(16)
C34 0.0449(18) 0.054(2) 0.0436(17) 0.0102(15) 0.0329(15) 0.0084(16)
C35 0.0337(15) 0.054(2) 0.0538(18) -0.0037(17) 0.0302(14) 0.0048(15)
C32 0.052(2) 0.087(3) 0.0342(16) -0.0046(17) 0.0294(15) 0.014(2)
C15 0.0338(16) 0.0238(15) 0.060(2) -0.0040(14) 0.0050(14) 0.0057(12)
C29 0.0476(18) 0.060(2) 0.0332(15) -0.0162(15) 0.0240(14) -0.0098(17)
C3 0.0336(16) 0.0362(18) 0.054(2) -0.0146(16) -0.0115(15) 0.0157(14)
C14 0.055(2) 0.0340(17) 0.0413(17) 0.0139(14) 0.0160(15) -0.0088(15)
C31 0.0421(17) 0.051(2) 0.0494(18) -0.0270(16) 0.0250(15) -0.0044(15)
C52 0.0571(14) 0.0476(14) 0.0548(14) 0.0043(11) 0.0210(11) -0.0052(11)
C2 0.0229(14) 0.0370(18) 0.061(2) -0.0109(15) 0.0055(14) 0.0048(12)
C36 0.0303(14) 0.0412(18) 0.0422(16) 0.0007(13) 0.0185(12) 0.0120(13)
C53 0.0520(13) 0.0487(14) 0.0604(14) 0.0008(11) 0.0262(11) -0.0029(11)
C54 0.054(2) 0.040(2) 0.080(3) 0.0003(19) 0.038(2) 0.0002(17)
C56 0.062(2) 0.048(2) 0.066(2) -0.0043(19) 0.032(2) -0.0020(19)
C33 0.055(2) 0.0332(17) 0.071(2) -0.0091(16) 0.0414(19) 0.0077(15)
C55 0.056(2) 0.050(2) 0.063(2) -0.0032(18) 0.0265(19) -0.0042(18)
C51 0.104(4) 0.062(3) 0.062(3) 0.015(2) 0.030(3) -0.009(3)

loop_
_atom_type_symbol
_atom_type_description
_atom_type_scat_dispersion_real
_atom_type_scat_dispersion_imag
_atom_type_scat_source
C C 0.0033 0.0016 'International Tables Vol C Tables 4.2.6.8 and 6.1.1.4'
H H 0.0000 0.0000 'International Tables Vol C Tables 4.2.6.8 and 6.1.1.4'
N N 0.0061 0.0033 'International Tables Vol C Tables 4.2.6.8 and 6.1.1.4'
P P 0.1023 0.0942 'International Tables Vol C Tables 4.2.6.8 and 6.1.1.4'
Si Si 0.0817 0.0704 'International Tables Vol C Tables 4.2.6.8 and 6.1.1.4'

loop_
_geom_angle_atom_site_label_1
_geom_angle_atom_site_label_2
_geom_angle_atom_site_label_3
_geom_angle
_geom_angle_site_symmetry_1
_geom_angle_site_symmetry_3
_geom_angle_publ_flag
C41 P1 Si1 106.20(8) . . ?
C38 P1 Si1 110.35(8) . . ?
C38 P1 C41 111.36(11) . . ?
P1 Si1 C7 107.64(6) . . ?
N2 Si1 P1 93.64(7) . . ?
N2 Si1 C7 33.34(9) . . ?
N1 Si1 P1 116.64(7) . . ?
N1 Si1 N2 67.95(9) . . ?
N1 Si1 C7 34.61(9) . . ?
N1 Si1 C16 107.57(11) . . ?
C16 Si1 P1 118.81(8) . . ?
C16 Si1 N2 143.00(10) . . ?
C16 Si1 C7 132.04(10) . . ?
C24 Si1 P1 118.96(8) . . ?
C24 Si1 N2 106.94(10) . . ?
C24 Si1 N1 124.39(11) . . ?
C24 Si1 C7 121.01(10) . . ?
C24 Si1 C16 43.30(11) . . ?
C7 N2 Si1 89.88(16) . . ?
C7 N2 C8 129.4(2) . . ?
C8 N2 Si1 140.16(16) . . ?
C7 N1 Si1 94.38(15) . . ?
C7 N1 C12 128.5(2) . . ?
C12 N1 Si1 133.86(17) . . ?
N2 C7 Si1 56.78(12) . . ?
N2 C7 N1 107.8(2) . . ?
N2 C7 C6 127.3(2) . . ?
N1 C7 Si1 51.01(12) . . ?
N1 C7 C6 124.8(2) . . ?
C6 C7 Si1 175.11(19) . . ?
H9A C9 H9B 109.5 . . ?
H9A C9 H9C 109.5 . . ?
H9B C9 H9C 109.5 . . ?
C8 C9 H9A 109.5 . . ?
C8 C9 H9B 109.5 . . ?
C8 C9 H9C 109.5 . . ?
C17 C16 Si1 161.7(2) . . ?
C24 C16 Si1 66.43(14) . . ?
C24 C16 C17 131.1(2) . . ?
C18 C17 C16 121.2(2) . . ?
C22 C17 C16 121.0(2) . . ?
C22 C17 C18 117.7(3) . . ?
C5 C6 C7 120.8(3) . . ?
C5 C6 C1 119.5(3) . . ?
C1 C6 C7 119.7(2) . . ?
C26 C25 C24 120.9(2) . . ?
C26 C25 C23 117.8(2) . . ?
C23 C25 C24 121.3(2) . . ?
C17 C18 H18 119.3 . . ?
C19 C18 C17 121.3(3) . . ?
C19 C18 H18 119.3 . . ?
C25 C26 H26 119.3 . . ?
C27 C26 C25 121.4(3) . . ?
C27 C26 H26 119.3 . . ?
C42 C41 P1 108.88(16) . . ?
C42 C41 C49 107.6(2) . . ?
C49 C41 P1 104.17(15) . . ?
C50 C41 P1 119.10(17) . . ?
C50 C41 C42 108.1(2) . . ?
C50 C41 C49 108.5(2) . . ?
C41 C42 H42A 109.5 . . ?
C41 C42 H42B 109.5 . . ?
H42A C42 H42B 108.1 . . ?
C43 C42 C41 110.8(2) . . ?
C43 C42 H42A 109.5 . . ?
C43 C42 H42B 109.5 . . ?
C41 C49 H49A 109.4 . . ?
C41 C49 H49B 109.4 . . ?
H49A C49 H49B 108.0 . . ?
C46 C49 C41 111.4(2) . . ?
C46 C49 H49A 109.4 . . ?
C46 C49 H49B 109.4 . . ?
C17 C22 H22 119.4 . . ?
C17 C22 C21 121.2(3) . . ?
C21 C22 H22 119.4 . . ?
C40 C38 P1 105.90(16) . . ?
C40 C38 C37 105.7(2) . . ?
C39 C38 P1 118.02(18) . . ?
C39 C38 C40 109.3(2) . . ?
C39 C38 C37 109.5(2) . . ?
C37 C38 P1 107.61(18) . . ?
N2 C8 C9 107.4(2) . . ?
N2 C8 C11 110.9(2) . . ?
N2 C8 C10 110.9(2) . . ?
C9 C8 C11 108.3(2) . . ?
C9 C8 C10 108.6(2) . . ?
C10 C8 C11 110.6(2) . . ?
C49 C46 H46 109.7 . . ?
C49 C46 C44 108.7(2) . . ?
C47 C46 C49 109.7(2) . . ?
C47 C46 H46 109.7 . . ?
C47 C46 C44 109.4(2) . . ?
C44 C46 H46 109.7 . . ?
N1 C12 C13 107.7(2) . . ?
N1 C12 C15 113.0(2) . . ?
N1 C12 C14 109.3(2) . . ?
C13 C12 C15 107.1(2) . . ?
C14 C12 C13 109.4(2) . . ?
C14 C12 C15 110.3(3) . . ?
C18 C19 H19 119.9 . . ?
C18 C19 C20 120.2(3) . . ?
C20 C19 H19 119.9 . . ?
C42 C43 H43 109.3 . . ?
C45 C43 C42 108.6(2) . . ?
C45 C43 H43 109.3 . . ?
C44 C43 C42 110.2(2) . . ?
C44 C43 H43 109.3 . . ?
C44 C43 C45 110.2(2) . . ?
C46 C47 H47A 109.7 . . ?
C46 C47 H47B 109.7 . . ?
H47A C47 H47B 108.2 . . ?
C48 C47 C46 109.8(2) . . ?
C48 C47 H47A 109.7 . . ?
C48 C47 H47B 109.7 . . ?
C6 C5 H5 120.2 . . ?
C6 C5 C4 119.5(3) . . ?
C4 C5 H5 120.2 . . ?
C43 C45 H45A 109.8 . . ?
C43 C45 H45B 109.8 . . ?
H45A C45 H45B 108.3 . . ?
C48 C45 C43 109.3(2) . . ?
C48 C45 H45A 109.8 . . ?
C48 C45 H45B 109.8 . . ?
C38 C40 H40A 109.4 . . ?
C38 C40 H40B 109.4 . . ?
C38 C40 C36 111.3(2) . . ?
H40A C40 H40B 108.0 . . ?
C36 C40 H40A 109.4 . . ?
C36 C40 H40B 109.4 . . ?
C46 C44 H44A 109.9 . . ?
C46 C44 H44B 109.9 . . ?
C43 C44 C46 108.9(2) . . ?
C43 C44 H44A 109.9 . . ?
C43 C44 H44B 109.9 . . ?
H44A C44 H44B 108.3 . . ?
C16 C24 Si1 70.28(15) . . ?
C16 C24 C25 134.3(2) . . ?
C25 C24 Si1 155.4(2) . . ?
C8 C11 H11A 109.5 . . ?
C8 C11 H11B 109.5 . . ?
C8 C11 H11C 109.5 . . ?
H11A C11 H11B 109.5 . . ?
H11A C11 H11C 109.5 . . ?
H11B C11 H11C 109.5 . . ?
C26 C27 H27 119.9 . . ?
C28 C27 C26 120.2(3) . . ?
C28 C27 H27 119.9 . . ?
C41 C50 H50A 109.6 . . ?
C41 C50 H50B 109.6 . . ?
H50A C50 H50B 108.2 . . ?
C48 C50 C41 110.1(2) . . ?
C48 C50 H50A 109.6 . . ?
C48 C50 H50B 109.6 . . ?
C52 C57 H57 118.0 . . ?
C56 C57 H57 118.0 . . ?
C56 C57 C52 124.0(4) . . ?
C8 C10 H10A 109.5 . . ?
C8 C10 H10B 109.5 . . ?
C8 C10 H10C 109.5 . . ?
H10A C10 H10B 109.5 . . ?
H10A C10 H10C 109.5 . . ?
H10B C10 H10C 109.5 . . ?
C6 C1 H1 119.9 . . ?
C2 C1 C6 120.2(3) . . ?
C2 C1 H1 119.9 . . ?
C12 C13 H13A 109.5 . . ?
C12 C13 H13B 109.5 . . ?
C12 C13 H13C 109.5 . . ?
H13A C13 H13B 109.5 . . ?
H13A C13 H13C 109.5 . . ?
H13B C13 H13C 109.5 . . ?
C47 C48 C45 109.3(2) . . ?
C47 C48 C50 109.9(2) . . ?
C47 C48 H48 109.2 . . ?
C45 C48 C50 110.0(2) . . ?
C45 C48 H48 109.2 . . ?
C50 C48 H48 109.2 . . ?
C38 C39 H39A 109.7 . . ?
C38 C39 H39B 109.7 . . ?
C38 C39 C31 109.9(2) . . ?
H39A C39 H39B 108.2 . . ?
C31 C39 H39A 109.7 . . ?
C31 C39 H39B 109.7 . . ?
C38 C37 H37A 109.5 . . ?
C38 C37 H37B 109.5 . . ?
H37A C37 H37B 108.1 . . ?
C34 C37 C38 110.5(3) . . ?
C34 C37 H37A 109.5 . . ?
C34 C37 H37B 109.5 . . ?
C19 C20 H20 120.3 . . ?
C21 C20 C19 119.5(3) . . ?
C21 C20 H20 120.3 . . ?
C22 C21 H21 119.9 . . ?
C20 C21 C22 120.1(3) . . ?
C20 C21 H21 119.9 . . ?
C27 C28 H28 120.3 . . ?
C27 C28 C29 119.5(3) . . ?
C29 C28 H28 120.3 . . ?
C25 C23 H23 119.7 . . ?
C29 C23 C25 120.5(3) . . ?
C29 C23 H23 119.7 . . ?
C5 C4 H4 119.7 . . ?
C3 C4 C5 120.5(3) . . ?
C3 C4 H4 119.7 . . ?
C37 C34 H34 109.3 . . ?
C35 C34 C37 109.8(3) . . ?
C35 C34 H34 109.3 . . ?
C35 C34 C32 110.4(3) . . ?
C32 C34 C37 108.8(3) . . ?
C32 C34 H34 109.3 . . ?
C34 C35 H35A 109.9 . . ?
C34 C35 H35B 109.9 . . ?
C34 C35 C36 108.8(3) . . ?
H35A C35 H35B 108.3 . . ?
C36 C35 H35A 109.9 . . ?
C36 C35 H35B 109.9 . . ?
C34 C32 H32A 109.8 . . ?
C34 C32 H32B 109.8 . . ?
C34 C32 C31 109.3(3) . . ?
H32A C32 H32B 108.3 . . ?
C31 C32 H32A 109.8 . . ?
C31 C32 H32B 109.8 . . ?
C12 C15 H15A 109.5 . . ?
C12 C15 H15B 109.5 . . ?
C12 C15 H15C 109.5 . . ?
H15A C15 H15B 109.5 . . ?
H15A C15 H15C 109.5 . . ?
H15B C15 H15C 109.5 . . ?
C28 C29 C23 120.6(3) . . ?
C28 C29 H29 119.7 . . ?
C23 C29 H29 119.7 . . ?
C4 C3 H3 120.0 . . ?
C4 C3 C2 120.0(3) . . ?
C2 C3 H3 120.0 . . ?
C12 C14 H14A 109.5 . . ?
C12 C14 H14B 109.5 . . ?
C12 C14 H14C 109.5 . . ?
H14A C14 H14B 109.5 . . ?
H14A C14 H14C 109.5 . . ?
H14B C14 H14C 109.5 . . ?
C39 C31 H31 109.3 . . ?
C32 C31 C39 109.3(3) . . ?
C32 C31 H31 109.3 . . ?
C32 C31 C33 109.4(3) . . ?
C33 C31 C39 110.1(3) . . ?
C33 C31 H31 109.3 . . ?
C57 C52 C53 115.9(4) . . ?
C57 C52 C51 124.6(4) . . ?
C53 C52 C51 119.5(4) . . ?
C1 C2 H2 119.8 . . ?
C3 C2 C1 120.3(3) . . ?
C3 C2 H2 119.8 . . ?
C40 C36 H36 109.3 . . ?
C35 C36 C40 109.9(3) . . ?
C35 C36 H36 109.3 . . ?
C35 C36 C33 110.0(3) . . ?
C33 C36 C40 108.9(3) . . ?
C33 C36 H36 109.3 . . ?
C52 C53 H53 120.1 . . ?
C54 C53 C52 119.8(4) . . ?
C54 C53 H53 120.1 . . ?
C53 C54 H54 119.0 . . ?
C53 C54 C55 121.9(4) . . ?
C55 C54 H54 119.0 . . ?
C57 C56 H56 120.2 . . ?
C57 C56 C55 119.7(4) . . ?
C55 C56 H56 120.2 . . ?
C31 C33 H33A 109.9 . . ?
C31 C33 H33B 109.9 . . ?
C36 C33 C31 109.1(3) . . ?
C36 C33 H33A 109.9 . . ?
C36 C33 H33B 109.9 . . ?
H33A C33 H33B 108.3 . . ?
C54 C55 H55 120.7 . . ?
C56 C55 C54 118.6(4) . . ?
C56 C55 H55 120.7 . . ?
C52 C51 H51A 109.5 . . ?
C52 C51 H51B 109.5 . . ?
C52 C51 H51C 109.5 . . ?
H51A C51 H51B 109.5 . . ?
H51A C51 H51C 109.5 . . ?
H51B C51 H51C 109.5 . . ?

loop_
_geom_bond_atom_site_label_1
_geom_bond_atom_site_label_2
_geom_bond_distance
_geom_bond_site_symmetry_2
_geom_bond_publ_flag
P1 Si1 2.3158(9) . ?
P1 C41 1.900(2) . ?
P1 C38 1.895(2) . ?
Si1 N2 1.993(2) . ?
Si1 N1 1.857(2) . ?
Si1 C7 2.382(2) . ?
Si1 C16 1.870(3) . ?
Si1 C24 1.821(3) . ?
N2 C7 1.310(3) . ?
N2 C8 1.480(3) . ?
N1 C7 1.357(3) . ?
N1 C12 1.486(3) . ?
C7 C6 1.496(3) . ?
C9 H9A 0.9800 . ?
C9 H9B 0.9800 . ?
C9 H9C 0.9800 . ?
C9 C8 1.526(4) . ?
C16 C17 1.472(3) . ?
C16 C24 1.362(4) . ?
C17 C18 1.396(4) . ?
C17 C22 1.392(4) . ?
C6 C5 1.382(4) . ?
C6 C1 1.391(4) . ?
C25 C26 1.394(4) . ?
C25 C24 1.469(3) . ?
C25 C23 1.398(4) . ?
C18 H18 0.9500 . ?
C18 C19 1.380(4) . ?
C26 H26 0.9500 . ?
C26 C27 1.387(4) . ?
C41 C42 1.545(3) . ?
C41 C49 1.545(3) . ?
C41 C50 1.544(3) . ?
C42 H42A 0.9900 . ?
C42 H42B 0.9900 . ?
C42 C43 1.542(4) . ?
C49 H49A 0.9900 . ?
C49 H49B 0.9900 . ?
C49 C46 1.538(3) . ?
C22 H22 0.9500 . ?
C22 C21 1.392(4) . ?
C38 C40 1.538(3) . ?
C38 C39 1.524(4) . ?
C38 C37 1.551(4) . ?
C8 C11 1.537(4) . ?
C8 C10 1.532(4) . ?
C46 H46 1.0000 . ?
C46 C47 1.530(4) . ?
C46 C44 1.538(4) . ?
C12 C13 1.532(4) . ?
C12 C15 1.536(4) . ?
C12 C14 1.529(4) . ?
C19 H19 0.9500 . ?
C19 C20 1.389(5) . ?
C43 H43 1.0000 . ?
C43 C45 1.531(4) . ?
C43 C44 1.528(4) . ?
C47 H47A 0.9900 . ?
C47 H47B 0.9900 . ?
C47 C48 1.522(4) . ?
C5 H5 0.9500 . ?
C5 C4 1.398(5) . ?
C45 H45A 0.9900 . ?
C45 H45B 0.9900 . ?
C45 C48 1.529(4) . ?
C40 H40A 0.9900 . ?
C40 H40B 0.9900 . ?
C40 C36 1.538(4) . ?
C44 H44A 0.9900 . ?
C44 H44B 0.9900 . ?
C11 H11A 0.9800 . ?
C11 H11B 0.9800 . ?
C11 H11C 0.9800 . ?
C27 H27 0.9500 . ?
C27 C28 1.376(5) . ?
C50 H50A 0.9900 . ?
C50 H50B 0.9900 . ?
C50 C48 1.542(3) . ?
C57 H57 0.9500 . ?
C57 C52 1.392(6) . ?
C57 C56 1.347(6) . ?
C10 H10A 0.9800 . ?
C10 H10B 0.9800 . ?
C10 H10C 0.9800 . ?
C1 H1 0.9500 . ?
C1 C2 1.385(4) . ?
C13 H13A 0.9800 . ?
C13 H13B 0.9800 . ?
C13 H13C 0.9800 . ?
C48 H48 1.0000 . ?
C39 H39A 0.9900 . ?
C39 H39B 0.9900 . ?
C39 C31 1.541(4) . ?
C37 H37A 0.9900 . ?
C37 H37B 0.9900 . ?
C37 C34 1.545(4) . ?
C20 H20 0.9500 . ?
C20 C21 1.381(5) . ?
C21 H21 0.9500 . ?
C28 H28 0.9500 . ?
C28 C29 1.381(5) . ?
C23 H23 0.9500 . ?
C23 C29 1.391(4) . ?
C4 H4 0.9500 . ?
C4 C3 1.373(6) . ?
C34 H34 1.0000 . ?
C34 C35 1.517(5) . ?
C34 C32 1.526(6) . ?
C35 H35A 0.9900 . ?
C35 H35B 0.9900 . ?
C35 C36 1.518(5) . ?
C32 H32A 0.9900 . ?
C32 H32B 0.9900 . ?
C32 C31 1.533(6) . ?
C15 H15A 0.9800 . ?
C15 H15B 0.9800 . ?
C15 H15C 0.9800 . ?
C29 H29 0.9500 . ?
C3 H3 0.9500 . ?
C3 C2 1.373(6) . ?
C14 H14A 0.9800 . ?
C14 H14B 0.9800 . ?
C14 H14C 0.9800 . ?
C31 H31 1.0000 . ?
C31 C33 1.533(5) . ?
C52 C53 1.425(6) . ?
C52 C51 1.457(6) . ?
C2 H2 0.9500 . ?
C36 H36 1.0000 . ?
C36 C33 1.527(5) . ?
C53 H53 0.9500 . ?
C53 C54 1.348(6) . ?
C54 H54 0.9500 . ?
C54 C55 1.409(6) . ?
C56 H56 0.9500 . ?
C56 C55 1.363(6) . ?
C33 H33A 0.9900 . ?
C33 H33B 0.9900 . ?
C55 H55 0.9500 . ?
C51 H51A 0.9800 . ?
C51 H51B 0.9800 . ?
C51 H51C 0.9800 . ?

loop_
_geom_torsion_atom_site_label_1
_geom_torsion_atom_site_label_2
_geom_torsion_atom_site_label_3
_geom_torsion_atom_site_label_4
_geom_torsion
_geom_torsion_site_symmetry_1
_geom_torsion_site_symmetry_2
_geom_torsion_site_symmetry_3
_geom_torsion_site_symmetry_4
_geom_torsion_publ_flag
P1 Si1 N1 C7 -82.53(15) . . . . ?
P1 Si1 N1 C12 117.4(2) . . . . ?
P1 Si1 C16 C17 -92.5(6) . . . . ?
P1 Si1 C16 C24 102.83(14) . . . . ?
P1 Si1 C24 C16 -102.47(14) . . . . ?
P1 Si1 C24 C25 75.9(5) . . . . ?
P1 C41 C42 C43 169.81(18) . . . . ?
P1 C41 C49 C46 -174.51(19) . . . . ?
P1 C41 C50 C48 -176.98(17) . . . . ?
P1 C38 C40 C36 173.9(2) . . . . ?
P1 C38 C39 C31 178.5(2) . . . . ?
P1 C38 C37 C34 -172.7(2) . . . . ?
Si1 P1 C38 C40 51.54(19) . . . . ?
Si1 P1 C38 C39 -71.3(2) . . . . ?
Si1 P1 C38 C37 164.23(15) . . . . ?
Si1 N2 C7 N1 0.27(19) . . . . ?
Si1 N2 C7 C6 -176.7(2) . . . . ?
Si1 N2 C8 C9 -12.7(4) . . . . ?
Si1 N2 C8 C11 -130.8(2) . . . . ?
Si1 N2 C8 C10 105.9(3) . . . . ?
Si1 N1 C7 N2 -0.3(2) . . . . ?
Si1 N1 C7 C6 176.7(2) . . . . ?
Si1 N1 C12 C13 -41.7(3) . . . . ?
Si1 N1 C12 C15 -159.7(2) . . . . ?
Si1 N1 C12 C14 77.0(3) . . . . ?
Si1 C16 C17 C18 -128.3(5) . . . . ?
Si1 C16 C17 C22 50.0(7) . . . . ?
Si1 C16 C24 C25 -179.1(3) . . . . ?
N2 Si1 N1 C7 0.19(14) . . . . ?
N2 Si1 N1 C12 -159.8(3) . . . . ?
N2 Si1 C16 C17 119.3(6) . . . . ?
N2 Si1 C16 C24 -45.4(2) . . . . ?
N2 Si1 C24 C16 153.39(14) . . . . ?
N2 Si1 C24 C25 -28.2(5) . . . . ?
N2 C7 C6 C5 -91.2(3) . . . . ?
N2 C7 C6 C1 89.7(3) . . . . ?
N1 Si1 C16 C17 42.8(6) . . . . ?
N1 Si1 C16 C24 -121.86(15) . . . . ?
N1 Si1 C24 C16 78.87(17) . . . . ?
N1 Si1 C24 C25 -102.7(5) . . . . ?
N1 C7 C6 C5 92.3(3) . . . . ?
N1 C7 C6 C1 -86.8(3) . . . . ?
C7 Si1 N1 C12 -160.0(3) . . . . ?
C7 Si1 C16 C17 71.6(6) . . . . ?
C7 Si1 C16 C24 -93.13(18) . . . . ?
C7 Si1 C24 C16 120.09(15) . . . . ?
C7 Si1 C24 C25 -61.5(5) . . . . ?
C7 N2 C8 C9 178.6(2) . . . . ?
C7 N2 C8 C11 60.5(3) . . . . ?
C7 N2 C8 C10 -62.8(3) . . . . ?
C7 N1 C12 C13 164.1(2) . . . . ?
C7 N1 C12 C15 46.1(4) . . . . ?
C7 N1 C12 C14 -77.2(3) . . . . ?
C7 C6 C5 C4 -179.3(3) . . . . ?
C7 C6 C1 C2 179.6(3) . . . . ?
C16 Si1 N1 C7 141.05(15) . . . . ?
C16 Si1 N1 C12 -19.0(3) . . . . ?
C16 Si1 C24 C25 178.4(5) . . . . ?
C16 C17 C18 C19 -179.8(3) . . . . ?
C16 C17 C22 C21 179.5(3) . . . . ?
C17 C16 C24 Si1 -173.7(3) . . . . ?
C17 C16 C24 C25 7.3(5) . . . . ?
C17 C18 C19 C20 -0.4(5) . . . . ?
C17 C22 C21 C20 1.0(5) . . . . ?
C6 C5 C4 C3 0.0(5) . . . . ?
C6 C1 C2 C3 -0.6(5) . . . . ?
C25 C26 C27 C28 1.2(5) . . . . ?
C25 C23 C29 C28 -0.3(5) . . . . ?
C18 C17 C22 C21 -2.1(4) . . . . ?
C18 C19 C20 C21 -0.8(5) . . . . ?
C26 C25 C24 Si1 -135.7(4) . . . . ?
C26 C25 C24 C16 42.2(4) . . . . ?
C26 C25 C23 C29 0.8(5) . . . . ?
C26 C27 C28 C29 -0.7(5) . . . . ?
C41 P1 C38 C40 169.23(17) . . . . ?
C41 P1 C38 C39 46.4(2) . . . . ?
C41 P1 C38 C37 -78.1(2) . . . . ?
C41 C42 C43 C45 61.0(3) . . . . ?
C41 C42 C43 C44 -59.7(3) . . . . ?
C41 C49 C46 C47 -58.3(3) . . . . ?
C41 C49 C46 C44 61.3(3) . . . . ?
C41 C50 C48 C47 60.5(3) . . . . ?
C41 C50 C48 C45 -59.9(3) . . . . ?
C42 C41 C49 C46 -59.1(3) . . . . ?
C42 C41 C50 C48 58.2(3) . . . . ?
C42 C43 C45 C48 -60.7(3) . . . . ?
C42 C43 C44 C46 60.2(3) . . . . ?
C49 C41 C42 C43 57.5(3) . . . . ?
C49 C41 C50 C48 -58.2(3) . . . . ?
C49 C46 C47 C48 58.8(3) . . . . ?
C49 C46 C44 C43 -60.5(3) . . . . ?
C22 C17 C18 C19 1.8(4) . . . . ?
C38 C40 C36 C35 -61.3(3) . . . . ?
C38 C40 C36 C33 59.2(3) . . . . ?
C38 C39 C31 C32 60.5(3) . . . . ?
C38 C39 C31 C33 -59.8(4) . . . . ?
C38 C37 C34 C35 61.8(4) . . . . ?
C38 C37 C34 C32 -59.1(3) . . . . ?
C8 N2 C7 Si1 172.8(3) . . . . ?
C8 N2 C7 N1 173.1(2) . . . . ?
C8 N2 C7 C6 -3.9(4) . . . . ?
C46 C47 C48 C45 60.6(3) . . . . ?
C46 C47 C48 C50 -60.2(3) . . . . ?
C12 N1 C7 Si1 161.7(3) . . . . ?
C12 N1 C7 N2 161.4(2) . . . . ?
C12 N1 C7 C6 -21.6(4) . . . . ?
C19 C20 C21 C22 0.5(5) . . . . ?
C43 C45 C48 C47 -60.0(3) . . . . ?
C43 C45 C48 C50 60.8(3) . . . . ?
C47 C46 C44 C43 59.4(3) . . . . ?
C5 C6 C1 C2 0.5(4) . . . . ?
C5 C4 C3 C2 -0.1(5) . . . . ?
C45 C43 C44 C46 -59.6(3) . . . . ?
C40 C38 C39 C31 57.4(3) . . . . ?
C40 C38 C37 C34 -59.9(3) . . . . ?
C40 C36 C33 C31 -59.8(3) . . . . ?
C44 C46 C47 C48 -60.4(3) . . . . ?
C44 C43 C45 C48 60.1(3) . . . . ?
C24 Si1 N1 C7 96.15(18) . . . . ?
C24 Si1 N1 C12 -63.9(3) . . . . ?
C24 Si1 C16 C17 164.7(7) . . . . ?
C24 C16 C17 C18 33.0(4) . . . . ?
C24 C16 C17 C22 -148.7(3) . . . . ?
C24 C25 C26 C27 176.9(3) . . . . ?
C24 C25 C23 C29 -177.4(3) . . . . ?
C27 C28 C29 C23 0.2(6) . . . . ?
C50 C41 C42 C43 -59.5(3) . . . . ?
C50 C41 C49 C46 57.7(3) . . . . ?
C57 C52 C53 C54 -1.1(6) . . . . ?
C57 C56 C55 C54 0.4(6) . . . . ?
C1 C6 C5 C4 -0.1(4) . . . . ?
C39 C38 C40 C36 -58.0(3) . . . . ?
C39 C38 C37 C34 57.8(3) . . . . ?
C39 C31 C33 C36 60.8(4) . . . . ?
C37 C38 C40 C36 59.8(3) . . . . ?
C37 C38 C39 C31 -58.0(3) . . . . ?
C37 C34 C35 C36 -59.7(4) . . . . ?
C37 C34 C32 C31 61.0(4) . . . . ?
C23 C25 C26 C27 -1.3(4) . . . . ?
C23 C25 C24 Si1 42.5(6) . . . . ?
C23 C25 C24 C16 -139.6(3) . . . . ?
C4 C3 C2 C1 0.4(5) . . . . ?
C34 C35 C36 C40 59.2(4) . . . . ?
C34 C35 C36 C33 -60.7(3) . . . . ?
C34 C32 C31 C39 -61.9(4) . . . . ?
C34 C32 C31 C33 58.8(4) . . . . ?
C35 C34 C32 C31 -59.5(3) . . . . ?
C35 C36 C33 C31 60.7(3) . . . . ?
C32 C34 C35 C36 60.2(3) . . . . ?
C32 C31 C33 C36 -59.4(3) . . . . ?
C52 C57 C56 C55 -1.4(6) . . . . ?
C52 C53 C54 C55 0.2(6) . . . . ?
C53 C54 C55 C56 0.2(6) . . . . ?
C56 C57 C52 C53 1.8(6) . . . . ?
C56 C57 C52 C51 -176.9(4) . . . . ?
C51 C52 C53 C54 177.6(4) . . . . ?
